data_2310199
loop_
_publ_author_name
'Giessen, B.C.'
'Grant, N.J.'

_publ_section_title
;
 New intermediate phases in systems of Nb or Ta with Rh, Ir, Pd, or Pt
;
_journal_name_full 'Acta Crystallographica (1,1948-23,1967)'
_journal_page_first 615
_journal_page_last 616
_journal_volume 17
_journal_year 1964
_chemical_formula_sum 'Nb Pd3'
_space_group_IT_number 59
_symmetry_space_group_name_Hall 'P 2 2ab -1ab'
_symmetry_space_group_name_H-M 'P m m n :1'
_cell_angle_alpha 90
_cell_angle_beta 90
_cell_angle_gamma 90
_cell_formula_units_Z 6
_cell_length_a 5.486
_cell_length_b 13.602
_cell_length_c 4.845
_cell_volume 361.537
_citation_journal_id_ASTM ACCRA9
_cod_data_source_file Giessen_ACCRA9_1964_1363.cif
_cod_data_source_block Nb1Pd3
_cod_original_cell_volume 361.5367
_cod_original_sg_symbol_Hall '-P 2ab 2a (x-1/4,y-1/4,z)'
_cod_original_formula_sum 'Nb1 Pd3'
_cod_database_code 2310199

loop_
_symmetry_equiv_pos_as_xyz
x,y,z
-x,-y,z
x+1/2,-y+1/2,-z
-x+1/2,y+1/2,-z
-x+1/2,-y+1/2,-z
x+1/2,y+1/2,-z
-x,y,z
x,-y,z

loop_
_atom_site_label
_atom_site_type_symbol
_atom_site_fract_x
_atom_site_fract_y
_atom_site_fract_z
_atom_site_occupancy
_atom_site_U_iso_or_equiv
Nb1 Nb 0 0 0 1 0.0
Nb2 Nb 0 0.667 0.333 1 0.0
Pd1 Pd 0 0.5 0 1 0.0
Pd2 Pd 0 0.883 0.667 1 0.0
Pd3 Pd 0.75 0 0.5 1 0.0
Pd4 Pd 0.75 0.667 0.833 1 0.0
